data_7101943
loop_
_publ_author_name
'Cui, Han-Feng'
'Dong, Ke-Yan'
'Zhang, Guang-Wu'
'Wang, Lian'
'Ma, Jun-An'

_publ_section_title
;
 Stereoselective construction of fluorinated indanone derivatives via a
 triple cascade Lewis acid-catalyzed reaction.
;
_journal_issue 22
_journal_name_full 'Chemical communications (Cambridge, England)'
_journal_page_first 2284
_journal_page_last 2286
_journal_paper_doi 10.1039/b702114c
_journal_year 2007
_chemical_formula_moiety 'C17 H13 Cl O3'
_chemical_formula_sum 'C17 H13 Cl O3'
_chemical_formula_weight 300.72
_chemical_name_systematic
;
?
;
_space_group_IT_number 14
_symmetry_cell_setting monoclinic
_symmetry_space_group_name_Hall '-P 2ybc'
_symmetry_space_group_name_H-M 'P 1 21/c 1'
_atom_sites_solution_hydrogens geom
_atom_sites_solution_primary direct
_atom_sites_solution_secondary difmap
_audit_creation_method SHELXL-97
_cell_angle_alpha 90.00
_cell_angle_beta 98.122(5)
_cell_angle_gamma 90.00
_cell_formula_units_Z 4
_cell_length_a 16.228(4)
_cell_length_b 8.599(2)
_cell_length_c 10.594(3)
_cell_measurement_reflns_used 1576
_cell_measurement_temperature 294(2)
_cell_measurement_theta_max 23.43
_cell_measurement_theta_min 3.06
_cell_volume 1463.5(7)
_computing_cell_refinement 'Bruker SMART'
_computing_data_collection 'Bruker SMART'
_computing_data_reduction 'Bruker SAINT'
_computing_molecular_graphics 'Bruker SHELXTL'
_computing_publication_material 'Bruker SHELXTL'
_computing_structure_refinement 'SHELXL-97 (Sheldrick, 1997)'
_computing_structure_solution 'SHELXS-97 (Sheldrick, 1990)'
_diffrn_ambient_temperature 294(2)
_diffrn_measured_fraction_theta_full 0.995
_diffrn_measured_fraction_theta_max 0.995
_diffrn_measurement_device_type 'CCD area detector'
_diffrn_measurement_method 'phi and omega scans'
_diffrn_radiation_monochromator graphite
_diffrn_radiation_source 'fine-focus sealed tube'
_diffrn_radiation_type MoK\a
_diffrn_radiation_wavelength 0.71073
_diffrn_reflns_av_R_equivalents 0.0529
_diffrn_reflns_av_sigmaI/netI 0.0657
_diffrn_reflns_limit_h_max 15
_diffrn_reflns_limit_h_min -20
_diffrn_reflns_limit_k_max 10
_diffrn_reflns_limit_k_min -10
_diffrn_reflns_limit_l_max 13
_diffrn_reflns_limit_l_min -8
_diffrn_reflns_number 8103
_diffrn_reflns_theta_full 26.36
_diffrn_reflns_theta_max 26.36
_diffrn_reflns_theta_min 1.27
_exptl_absorpt_coefficient_mu 0.268
_exptl_absorpt_correction_T_max 0.9737
_exptl_absorpt_correction_T_min 0.9386
_exptl_absorpt_correction_type multi-scan
_exptl_absorpt_process_details SADABS
_exptl_crystal_colour colorless
_exptl_crystal_density_diffrn 1.365
_exptl_crystal_density_meas ?
_exptl_crystal_density_method 'not measured'
_exptl_crystal_description prism
_exptl_crystal_F_000 624
_exptl_crystal_size_max 0.24
_exptl_crystal_size_mid 0.14
_exptl_crystal_size_min 0.10
_refine_diff_density_max 0.174
_refine_diff_density_min -0.192
_refine_diff_density_rms 0.044
_refine_ls_extinction_method none
_refine_ls_goodness_of_fit_ref 1.085
_refine_ls_hydrogen_treatment constr
_refine_ls_matrix_type full
_refine_ls_number_parameters 191
_refine_ls_number_reflns 2968
_refine_ls_number_restraints 0
_refine_ls_restrained_S_all 1.085
_refine_ls_R_factor_all 0.0998
_refine_ls_R_factor_gt 0.0438
_refine_ls_shift/su_max 0.002
_refine_ls_shift/su_mean 0.000
_refine_ls_structure_factor_coef Fsqd
_refine_ls_weighting_details 'calc w=1/[\s^2^(Fo^2^)+(0.0240P)^2^+0.0000P] where P=(Fo^2^+2Fc^2^)/3'
_refine_ls_weighting_scheme calc
_refine_ls_wR_factor_gt 0.0702
_refine_ls_wR_factor_ref 0.0818
_reflns_number_gt 1669
_reflns_number_total 2968
_reflns_threshold_expression >2sigma(I)
_cod_data_source_file b702114c.txt
_cod_data_source_block 061229c
_cod_depositor_comments
;
The following automatic conversions were performed:
'_symmetry_cell_setting' value 'Monoclinic' changed to 'monoclinic'
according to '/home/saulius/struct/CIF-dictionaries/cif_core.dic'
dictionary named 'cif_core.dic' version 2.4.1 from
2010-06-29.

'_exptl_absorpt_correction_type' value 'MULTI-SCAN' changed
to 'multi-scan' according to
'/home/saulius/struct/CIF-dictionaries/cif_core.dic' dictionary named
'cif_core.dic' version 2.4.1 from
2010-06-29.

'_refine_ls_hydrogen_treatment' value 'CONSTR' changed to
'constr' according to '/home/saulius/struct/CIF-dictionaries/cif_core.dic'
dictionary named 'cif_core.dic' version 2.4.1 from 2010-06-29.

Automatic conversion script
Id: cif_fix_enum 1527 2010-12-29 10:47:43Z saulius 

The following automatic conversions were performed:

'_exptl_crystal_density_meas' value 'NONE' was changed to '?' - the
value is perceived as not measured.

Automatic conversion script
Id: cif_fix_values 3008 2015-01-20 13:52:24Z robertas 
;
_cod_original_sg_symbol_H-M P2(1)/c
_cod_database_code 7101943

loop_
_symmetry_equiv_pos_as_xyz
'x, y, z'
'-x, y+1/2, -z+1/2'
'-x, -y, -z'
'x, -y-1/2, z-1/2'

loop_
_atom_site_label
_atom_site_type_symbol
_atom_site_fract_x
_atom_site_fract_y
_atom_site_fract_z
_atom_site_U_iso_or_equiv
_atom_site_adp_type
_atom_site_occupancy
_atom_site_symmetry_multiplicity
_atom_site_calc_flag
_atom_site_refinement_flags
Cl1 Cl 0.16511(3) 1.21663(7) 0.18877(6) 0.0536(2) Uani 1 1 d .
O1 O 0.08171(8) 1.14031(17) -0.08646(15) 0.0534(4) Uani 1 1 d .
O2 O 0.31301(10) 1.23968(19) 0.06181(17) 0.0698(5) Uani 1 1 d .
O3 O 0.28240(8) 1.03888(17) -0.07074(14) 0.0497(4) Uani 1 1 d .
C1 C 0.19468(12) 1.0727(2) 0.08289(18) 0.0348(5) Uani 1 1 d .
C2 C 0.21110(11) 0.9137(2) 0.15320(19) 0.0340(5) Uani 1 1 d .
H2 H 0.1803 0.9170 0.2263 0.041 Uiso 1 1 calc R
C3 C 0.30110(12) 0.8832(2) 0.2070(2) 0.0365(5) Uani 1 1 d .
C4 C 0.33134(13) 0.9429(3) 0.3261(2) 0.0507(6) Uani 1 1 d .
H4 H 0.2956 0.9963 0.3720 0.061 Uiso 1 1 calc R
C5 C 0.41383(16) 0.9243(3) 0.3776(2) 0.0660(7) Uani 1 1 d .
H5 H 0.4335 0.9664 0.4570 0.079 Uiso 1 1 calc R
C6 C 0.46662(15) 0.8438(3) 0.3114(3) 0.0671(8) Uani 1 1 d .
H6 H 0.5220 0.8302 0.3463 0.081 Uiso 1 1 calc R
C7 C 0.43799(14) 0.7836(3) 0.1945(3) 0.0638(7) Uani 1 1 d .
H7 H 0.4742 0.7294 0.1497 0.077 Uiso 1 1 calc R
C8 C 0.35524(13) 0.8023(3) 0.1414(2) 0.0498(6) Uani 1 1 d .
H8 H 0.3363 0.7604 0.0616 0.060 Uiso 1 1 calc R
C9 C 0.16612(11) 0.7976(2) 0.06038(19) 0.0347(5) Uani 1 1 d .
C10 C 0.16549(13) 0.6365(3) 0.0679(2) 0.0473(6) Uani 1 1 d .
H10 H 0.1999 0.5851 0.1324 0.057 Uiso 1 1 calc R
C11 C 0.11286(13) 0.5537(3) -0.0221(2) 0.0538(6) Uani 1 1 d .
H11 H 0.1117 0.4457 -0.0171 0.065 Uiso 1 1 calc R
C12 C 0.06173(13) 0.6284(3) -0.1195(2) 0.0508(6) Uani 1 1 d .
H12 H 0.0272 0.5702 -0.1792 0.061 Uiso 1 1 calc R
C13 C 0.06183(12) 0.7871(3) -0.1283(2) 0.0437(5) Uani 1 1 d .
H13 H 0.0276 0.8377 -0.1934 0.052 Uiso 1 1 calc R
C14 C 0.11427(12) 0.8711(2) -0.0378(2) 0.0357(5) Uani 1 1 d .
C15 C 0.12222(12) 1.0399(3) -0.0260(2) 0.0379(5) Uani 1 1 d .
C16 C 0.27073(13) 1.1312(3) 0.0261(2) 0.0408(5) Uani 1 1 d .
C17 C 0.35530(14) 1.0712(3) -0.1325(2) 0.0705(8) Uani 1 1 d .
H17A H 0.3488 1.1703 -0.1744 0.106 Uiso 1 1 calc R
H17B H 0.3611 0.9916 -0.1942 0.106 Uiso 1 1 calc R
H17C H 0.4041 1.0730 -0.0696 0.106 Uiso 1 1 calc R

loop_
_atom_site_aniso_label
_atom_site_aniso_U_11
_atom_site_aniso_U_22
_atom_site_aniso_U_33
_atom_site_aniso_U_23
_atom_site_aniso_U_13
_atom_site_aniso_U_12
Cl1 0.0601(4) 0.0451(4) 0.0556(4) -0.0124(3) 0.0079(3) 0.0072(3)
O1 0.0522(10) 0.0445(10) 0.0596(11) 0.0115(8) -0.0054(8) 0.0081(8)
O2 0.0687(12) 0.0635(13) 0.0792(13) -0.0125(10) 0.0170(10) -0.0328(10)
O3 0.0456(10) 0.0546(11) 0.0521(10) -0.0025(8) 0.0180(8) -0.0041(7)
C1 0.0379(13) 0.0283(13) 0.0382(13) -0.0015(10) 0.0047(10) 0.0015(9)
C2 0.0342(12) 0.0359(13) 0.0319(12) 0.0029(10) 0.0043(10) -0.0010(9)
C3 0.0353(13) 0.0363(13) 0.0364(13) 0.0050(11) 0.0000(11) -0.0044(10)
C4 0.0451(15) 0.0612(17) 0.0441(15) 0.0004(13) 0.0001(12) -0.0067(12)
C5 0.0528(18) 0.089(2) 0.0501(16) 0.0010(15) -0.0121(14) -0.0187(15)
C6 0.0384(16) 0.078(2) 0.078(2) 0.0159(17) -0.0158(15) -0.0067(14)
C7 0.0435(16) 0.0626(18) 0.085(2) -0.0028(16) 0.0065(15) 0.0042(13)
C8 0.0418(15) 0.0501(16) 0.0550(15) -0.0033(13) -0.0013(12) 0.0022(11)
C9 0.0317(12) 0.0347(14) 0.0378(13) 0.0009(11) 0.0059(10) -0.0033(10)
C10 0.0423(14) 0.0390(16) 0.0578(16) 0.0090(12) -0.0025(12) -0.0012(11)
C11 0.0517(15) 0.0354(15) 0.0747(18) -0.0034(14) 0.0102(14) -0.0092(12)
C12 0.0411(14) 0.0509(18) 0.0586(17) -0.0126(13) 0.0008(12) -0.0097(12)
C13 0.0343(13) 0.0503(16) 0.0446(14) -0.0003(12) -0.0007(11) -0.0025(11)
C14 0.0307(12) 0.0371(14) 0.0387(13) 0.0014(11) 0.0035(10) -0.0024(10)
C15 0.0342(13) 0.0426(16) 0.0377(13) 0.0022(11) 0.0078(11) -0.0003(10)
C16 0.0403(14) 0.0374(15) 0.0433(14) 0.0062(12) 0.0014(11) -0.0020(11)
C17 0.0518(16) 0.089(2) 0.0786(19) 0.0035(16) 0.0355(15) -0.0017(14)

loop_
_atom_type_symbol
_atom_type_description
_atom_type_scat_dispersion_real
_atom_type_scat_dispersion_imag
_atom_type_scat_source
C C 0.0033 0.0016 'International Tables Vol C Tables 4.2.6.8 and 6.1.1.4'
H H 0.0000 0.0000 'International Tables Vol C Tables 4.2.6.8 and 6.1.1.4'
O O 0.0106 0.0060 'International Tables Vol C Tables 4.2.6.8 and 6.1.1.4'
Cl Cl 0.1484 0.1585 'International Tables Vol C Tables 4.2.6.8 and 6.1.1.4'

loop_
_geom_angle_atom_site_label_1
_geom_angle_atom_site_label_2
_geom_angle_atom_site_label_3
_geom_angle
_geom_angle_publ_flag
C16 O3 C17 116.43(17) y
C16 C1 C15 109.62(16) y
C16 C1 C2 112.47(15) y
C15 C1 C2 104.79(15) y
C16 C1 Cl1 108.82(14) y
C15 C1 Cl1 110.56(13) y
C2 C1 Cl1 110.55(13) y
C3 C2 C9 118.76(17) y
C3 C2 C1 114.95(15) y
C9 C2 C1 103.50(16) y
C3 C2 H2 106.2 y
C9 C2 H2 106.2 y
C1 C2 H2 106.2 y
C8 C3 C4 118.4(2) y
C8 C3 C2 123.05(19) y
C4 C3 C2 118.5(2) y
C5 C4 C3 121.0(2) y
C5 C4 H4 119.5 y
C3 C4 H4 119.5 y
C6 C5 C4 119.8(2) y
C6 C5 H5 120.1 y
C4 C5 H5 120.1 y
C7 C6 C5 120.0(2) y
C7 C6 H6 120.0 y
C5 C6 H6 120.0 y
C6 C7 C8 120.7(2) y
C6 C7 H7 119.7 y
C8 C7 H7 119.7 y
C3 C8 C7 120.0(2) y
C3 C8 H8 120.0 y
C7 C8 H8 120.0 y
C10 C9 C14 119.2(2) y
C10 C9 C2 128.86(19) y
C14 C9 C2 111.73(19) y
C11 C10 C9 118.9(2) y
C11 C10 H10 120.6 y
C9 C10 H10 120.6 y
C10 C11 C12 121.3(2) y
C10 C11 H11 119.3 y
C12 C11 H11 119.3 y
C13 C12 C11 120.5(2) y
C13 C12 H12 119.8 y
C11 C12 H12 119.8 y
C12 C13 C14 118.5(2) y
C12 C13 H13 120.8 y
C14 C13 H13 120.8 y
C13 C14 C9 121.7(2) y
C13 C14 C15 127.8(2) y
C9 C14 C15 110.51(19) y
O1 C15 C14 128.9(2) y
O1 C15 C1 124.08(19) y
C14 C15 C1 107.02(17) y
O2 C16 O3 125.1(2) y
O2 C16 C1 126.5(2) y
O3 C16 C1 108.46(18) y
O3 C17 H17A 109.5 y
O3 C17 H17B 109.5 y
H17A C17 H17B 109.5 y
O3 C17 H17C 109.5 y
H17A C17 H17C 109.5 y
H17B C17 H17C 109.5 y

loop_
_geom_bond_atom_site_label_1
_geom_bond_atom_site_label_2
_geom_bond_distance
_geom_bond_publ_flag
Cl1 C1 1.781(2) y
O1 C15 1.212(2) y
O2 C16 1.187(2) y
O3 C16 1.332(2) y
O3 C17 1.457(2) y
C1 C16 1.532(3) y
C1 C15 1.552(3) y
C1 C2 1.562(3) y
C2 C3 1.514(3) y
C2 C9 1.515(3) y
C2 H2 0.9800 y
C3 C8 1.383(3) y
C3 C4 1.386(3) y
C4 C5 1.382(3) y
C4 H4 0.9300 y
C5 C6 1.369(3) y
C5 H5 0.9300 y
C6 C7 1.362(3) y
C6 H6 0.9300 y
C7 C8 1.390(3) y
C7 H7 0.9300 y
C8 H8 0.9300 y
C9 C10 1.387(3) y
C9 C14 1.393(3) y
C10 C11 1.384(3) y
C10 H10 0.9300 y
C11 C12 1.387(3) y
C11 H11 0.9300 y
C12 C13 1.368(3) y
C12 H12 0.9300 y
C13 C14 1.391(3) y
C13 H13 0.9300 y
C14 C15 1.461(3) y
C17 H17A 0.9600 y
C17 H17B 0.9600 y
C17 H17C 0.9600 y

loop_
_geom_torsion_atom_site_label_1
_geom_torsion_atom_site_label_2
_geom_torsion_atom_site_label_3
_geom_torsion_atom_site_label_4
_geom_torsion
_geom_torsion_publ_flag
C16 C1 C2 C3 27.4(2) y
C15 C1 C2 C3 146.37(17) y
Cl1 C1 C2 C3 -94.50(18) y
C16 C1 C2 C9 -103.75(18) y
C15 C1 C2 C9 15.26(18) y
Cl1 C1 C2 C9 134.39(13) y
C9 C2 C3 C8 29.7(3) y
C1 C2 C3 C8 -93.6(2) y
C9 C2 C3 C4 -152.26(19) y
C1 C2 C3 C4 84.4(2) y
C8 C3 C4 C5 0.9(3) y
C2 C3 C4 C5 -177.24(19) y
C3 C4 C5 C6 -1.0(4) y
C4 C5 C6 C7 0.7(4) y
C5 C6 C7 C8 -0.3(4) y
C4 C3 C8 C7 -0.5(3) y
C2 C3 C8 C7 177.5(2) y
C6 C7 C8 C3 0.3(4) y
C3 C2 C9 C10 45.1(3) y
C1 C2 C9 C10 173.87(19) y
C3 C2 C9 C14 -140.72(18) y
C1 C2 C9 C14 -11.9(2) y
C14 C9 C10 C11 -0.4(3) y
C2 C9 C10 C11 173.45(19) y
C9 C10 C11 C12 0.6(3) y
C10 C11 C12 C13 -0.4(3) y
C11 C12 C13 C14 0.1(3) y
C12 C13 C14 C9 0.1(3) y
C12 C13 C14 C15 -177.50(19) y
C10 C9 C14 C13 0.1(3) y
C2 C9 C14 C13 -174.79(17) y
C10 C9 C14 C15 178.04(17) y
C2 C9 C14 C15 3.2(2) y
C13 C14 C15 O1 5.2(4) y
C9 C14 C15 O1 -172.6(2) y
C13 C14 C15 C1 -175.01(18) y
C9 C14 C15 C1 7.2(2) y
C16 C1 C15 O1 -73.4(2) y
C2 C1 C15 O1 165.69(19) y
Cl1 C1 C15 O1 46.6(2) y
C16 C1 C15 C14 106.83(18) y
C2 C1 C15 C14 -14.08(19) y
Cl1 C1 C15 C14 -133.21(14) y
C17 O3 C16 O2 3.0(3) y
C17 O3 C16 C1 -176.58(17) y
C15 C1 C16 O2 133.6(2) y
C2 C1 C16 O2 -110.2(2) y
Cl1 C1 C16 O2 12.6(3) y
C15 C1 C16 O3 -46.8(2) y
C2 C1 C16 O3 69.4(2) y
Cl1 C1 C16 O3 -167.79(14) y
